data_2001838
loop_
_publ_author_name
'Boughzala, H.'
'Driss, A.'
'Jouini, T.'

_publ_section_title
;
 Structure de RbAlAs~2~O~7~
;
_journal_issue 3
_journal_name_full 'Acta Crystallographica Section C'
_journal_page_first 425
_journal_page_last 427
_journal_paper_doi 10.1107/S0108270192006772
_journal_volume 49
_journal_year 1993
_chemical_formula_sum 'Al As2 O7 Rb'
_chemical_formula_weight 374.29
_space_group_crystal_system triclinic
_space_group_IT_number 2
_space_group_name_Hall '-P 1'
_space_group_name_H-M_alt 'P -1'
_cell_angle_alpha 102.60(10)
_cell_angle_beta 103.89(7)
_cell_angle_gamma 96.70(10)
_cell_formula_units_Z 2
_cell_length_a 8.233(5)
_cell_length_b 6.34(2)
_cell_length_c 6.241(5)
_cell_volume 303.7(10)
_diffrn_radiation_type Ag
_diffrn_radiation_wavelength 0.5608
_exptl_absorpt_coefficient_mu 5.385
_exptl_crystal_density_diffrn 4.09
_exptl_crystal_density_meas 3.9(3)
_exptl_crystal_F_000 344
_cod_data_source_file du0330.cif
_cod_data_source_block du0330_structure_1_of_1
_cod_depositor_comments
;
 Updating space group information and adding the symmetry operation list.

 Antanas Vaitkus,
 2018-06-14
;
_cod_original_cell_volume 303.9
_cod_original_formula_sum 'Al1 As2 O7 Rb1'
_cod_database_code 2001838

loop_
_space_group_symop_id
_space_group_symop_operation_xyz
1 x,y,z
2 -x,-y,-z

loop_
_atom_site_label
_atom_site_fract_x
_atom_site_fract_y
_atom_site_fract_z
As(1) .3360(10) .24280(10) .49090(10)
As(2) .18680(10) .52750(10) .82320(10)
Al .2286(3) .6860(3) .3757(4)
Rb(1) .0 .0 .0
Rb(2) .5 .0 .0
O(1) .2295(7) -.0110(8) .4230(9)
O(2) .5333(7) .2556(9) .4696(9)
O(3) .2225(7) .3780(8) .3250(9)
O(4) .3391(7) .3620(9) .7739(9)
O(5) .0085(7) .3544(8) .7757(9)
O(6) .1873(7) .7077(9) .6665(10)
O(7) .2721(7) .6766(8) 1.0896(8)

loop_
_geom_bond_atom_site_label_1
_geom_bond_atom_site_label_2
_geom_bond_distance
As(1) O(1) 1.652(5)
As(1) O(2) 1.653(5)
As(1) O(3) 1.674(5)
As(1) O(4) 1.756(6)
As(2) O(5) 1.649(5)
As(2) O(6) 1.658(5)
As(2) O(7) 1.661(6)
As(2) O(4) 1.766(5)
Al O(3) 1.901(6)
Al O(6) 1.906(6)
